data_4508798
loop_
_publ_author_name
'Meng, Wen-Li'
'Liu, Guang-Xiang'
'Okamura, Taka-aki'
'Kawaguchi, Hiroyuki'
'Zhang, Zheng-Hua'
'Sun, Wei-Yin'
'Ueyama, Norikazu'

_publ_section_title
;
 Syntheses, Crystal Structures, and Magnetic Properties of Novel
 Copper(II) Complexes with the Flexible Bidentate Ligand
 1-Bromo-3,5-bis(imidazol-1-ylmethyl)benzene
;
_journal_issue 9
_journal_name_full 'Crystal Growth &amp; Design'
_journal_page_first 2092
_journal_paper_doi 10.1021/cg060304i
_journal_volume 6
_journal_year 2006
_chemical_formula_moiety 'C34 H42 Br2 Cl6 Cu N8 O10 '
_chemical_formula_sum 'C34 H42 Br2 Cl6 Cu N8 O10'
_chemical_formula_weight 1158.82
_chemical_name_systematic
; 
[Cu(bib)2](Cl3CCOO)2-2MeOH-4(H2O) 
;
_space_group_IT_number 2
_symmetry_cell_setting triclinic
_symmetry_Int_Tables_number 2
_symmetry_space_group_name_Hall '-P 1'
_symmetry_space_group_name_H-M 'P -1'
_atom_sites_solution_hydrogens geom
_atom_sites_solution_primary direct
_atom_sites_solution_secondary difmap
_audit_creation_date 'Wed May  4 12:05:59 2005'
_audit_creation_method SHELXL-97
_cell_angle_alpha 78.107(14)
_cell_angle_beta 72.502(19)
_cell_angle_gamma 78.524(18)
_cell_formula_units_Z 1
_cell_length_a 8.421(5)
_cell_length_b 11.493(6)
_cell_length_c 13.234(7)
_cell_measurement_reflns_used 6304
_cell_measurement_temperature 200
_cell_measurement_theta_max 27.5
_cell_measurement_theta_min 3.3
_cell_volume 1182.4(11)
_computing_structure_refinement 'SHELXL-97 (Sheldrick, 1997)'
_computing_structure_solution 'SIR 92 (Altomare et al., 1994)'
_diffrn_ambient_temperature 200
_diffrn_detector_area_resol_mean 10.00
_diffrn_measured_fraction_theta_full 0.983
_diffrn_measured_fraction_theta_max 0.983
_diffrn_measurement_device_type 'Rigaku RAXIS-RAPID Imaging Plate'
_diffrn_measurement_method \w
_diffrn_radiation_monochromator graphite
_diffrn_radiation_source 'fine-focus sealed tube'
_diffrn_radiation_type MoK\a
_diffrn_radiation_wavelength 0.71075
_diffrn_reflns_av_R_equivalents 0.0634
_diffrn_reflns_av_sigmaI/netI 0.2204
_diffrn_reflns_limit_h_max 10
_diffrn_reflns_limit_h_min -10
_diffrn_reflns_limit_k_max 14
_diffrn_reflns_limit_k_min -12
_diffrn_reflns_limit_l_max 17
_diffrn_reflns_limit_l_min -16
_diffrn_reflns_number 11139
_diffrn_reflns_theta_full 27.47
_diffrn_reflns_theta_max 27.47
_diffrn_reflns_theta_min 3.36
_exptl_absorpt_coefficient_mu 2.550
_exptl_absorpt_correction_T_max 0.926
_exptl_absorpt_correction_T_min 0.669
_exptl_absorpt_correction_type multi-scan
_exptl_absorpt_process_details '(Higashi, 1995)'
_exptl_crystal_colour blue
_exptl_crystal_density_diffrn 1.628
_exptl_crystal_density_method 'not measured'
_exptl_crystal_description platelet
_exptl_crystal_F_000 583
_exptl_crystal_size_max 0.300
_exptl_crystal_size_mid 0.150
_exptl_crystal_size_min 0.030
_refine_diff_density_max 1.219
_refine_diff_density_min -0.676
_refine_diff_density_rms 0.086
_refine_ls_extinction_method none
_refine_ls_goodness_of_fit_ref 1.000
_refine_ls_hydrogen_treatment constr
_refine_ls_matrix_type full
_refine_ls_number_parameters 278
_refine_ls_number_reflns 5317
_refine_ls_number_restraints 0
_refine_ls_restrained_S_all 1.000
_refine_ls_R_factor_all 0.1379
_refine_ls_R_factor_gt 0.0523
_refine_ls_shift/su_max 0.001
_refine_ls_shift/su_mean 0.000
_refine_ls_structure_factor_coef Fsqd
_refine_ls_weighting_details 'calc w=1/[\s^2^(Fo^2^)+(0.0000P)^2^+0.0000P] where P=(Fo^2^+2Fc^2^)/3'
_refine_ls_weighting_scheme calc
_refine_ls_wR_factor_gt 0.0507
_refine_ls_wR_factor_ref 0.0535
_reflns_number_gt 2195
_reflns_number_total 5317
_reflns_threshold_expression I>2\s(I)
_cod_data_source_file cg060304isup1.cif
_cod_data_source_block 1
_cod_original_cell_volume 1182.3(11)
_cod_database_code 4508798

loop_
_symmetry_equiv_pos_as_xyz
'x, y, z'
'-x, -y, -z'

loop_
_atom_site_label
_atom_site_type_symbol
_atom_site_fract_x
_atom_site_fract_y
_atom_site_fract_z
_atom_site_U_iso_or_equiv
_atom_site_adp_type
_atom_site_occupancy
_atom_site_symmetry_multiplicity
_atom_site_calc_flag
_atom_site_refinement_flags
Br1 Br 0.83996(7) -0.16067(5) 0.54943(4) 0.0521(2) Uani 1 1 d .
Cu1 Cu 1.0000 0.5000 0.0000 0.0278(2) Uani 1 2 d S
Cl1 Cl 0.24030(19) 0.77209(13) 0.31139(11) 0.0777(5) Uani 1 1 d .
Cl2 Cl 0.1828(2) 0.53493(16) 0.42443(10) 0.1186(8) Uani 1 1 d .
Cl3 Cl 0.50828(19) 0.60367(12) 0.37038(9) 0.0652(5) Uani 1 1 d .
O1 O 0.4340(4) 0.8537(3) 0.0113(2) 0.0537(10) Uani 1 1 d .
O4 O 0.3435(4) 0.4693(3) 0.2195(2) 0.0351(9) Uani 1 1 d .
O11 O 0.7135(4) 0.5455(2) -0.02595(19) 0.0352(8) Uani 1 1 d .
O12 O 0.4623(4) 0.6341(3) 0.1403(2) 0.0395(9) Uani 1 1 d .
O21 O 0.2849(6) 0.0492(3) 0.1021(3) 0.0958(15) Uani 1 1 d .
N11 N 0.7232(5) 0.3303(3) 0.2919(3) 0.0228(9) Uani 1 1 d .
N12 N 0.8940(5) 0.4226(3) 0.1504(3) 0.0263(10) Uani 1 1 d .
N31 N 0.8315(5) 0.8147(3) 0.1307(3) 0.0281(10) Uani 1 1 d .
N32 N 0.9704(5) 0.6550(3) 0.0579(2) 0.0237(10) Uani 1 1 d .
C1 C 0.6407(5) 0.1288(4) 0.3558(3) 0.0245(12) Uani 1 1 d .
C2 C 0.6424(5) 0.0767(4) 0.2699(3) 0.0262(12) Uani 1 1 d .
H1 H 0.6044 0.1256 0.2120 0.031 Uiso 1 1 calc R
C3 C 0.6981(5) -0.0446(4) 0.2658(3) 0.0248(12) Uani 1 1 d .
C4 C 0.7601(5) -0.1162(4) 0.3490(3) 0.0257(12) Uani 1 1 d .
H2 H 0.8022 -0.1990 0.3466 0.031 Uiso 1 1 calc R
C5 C 0.7591(6) -0.0650(4) 0.4336(3) 0.0299(12) Uani 1 1 d .
C6 C 0.7031(5) 0.0557(4) 0.4397(3) 0.0296(12) Uani 1 1 d .
H3 H 0.7066 0.0889 0.4990 0.036 Uiso 1 1 calc R
C11 C 0.5865(5) 0.2628(3) 0.3553(3) 0.0276(13) Uani 1 1 d .
H4 H 0.4887 0.2893 0.3250 0.033 Uiso 1 1 calc R
H5 H 0.5510 0.2797 0.4298 0.033 Uiso 1 1 calc R
C12 C 0.7548(6) 0.3719(3) 0.1878(3) 0.0236(12) Uani 1 1 d .
H6 H 0.6855 0.3660 0.1446 0.028 Uiso 1 1 calc R
C13 C 0.9547(6) 0.4107(4) 0.2389(3) 0.0285(13) Uani 1 1 d .
H7 H 1.0539 0.4381 0.2389 0.034 Uiso 1 1 calc R
C14 C 0.8502(6) 0.3538(4) 0.3253(3) 0.0298(13) Uani 1 1 d .
H8 H 0.8628 0.3339 0.3961 0.036 Uiso 1 1 calc R
C31 C 0.6880(6) 0.9031(4) 0.1746(3) 0.0418(14) Uani 1 1 d .
H9 H 0.5852 0.8643 0.1980 0.050 Uiso 1 1 calc R
H10 H 0.6741 0.9699 0.1158 0.050 Uiso 1 1 calc R
C32 C 0.8219(6) 0.7093(4) 0.1076(3) 0.0288(13) Uani 1 1 d .
H11 H 0.7200 0.6767 0.1249 0.035 Uiso 1 1 calc R
C33 C 1.0805(6) 0.7306(4) 0.0518(3) 0.0343(13) Uani 1 1 d .
H12 H 1.1988 0.7152 0.0218 0.041 Uiso 1 1 calc R
C34 C 0.9982(6) 0.8296(4) 0.0938(3) 0.0311(13) Uani 1 1 d .
H13 H 1.0457 0.8965 0.0974 0.037 Uiso 1 1 calc R
C101 C 0.3785(6) 0.5683(4) 0.2179(3) 0.0275(13) Uani 1 1 d .
C102 C 0.3236(6) 0.6164(4) 0.3265(3) 0.0437(15) Uani 1 1 d .
C201 C 0.1551(7) 0.1046(5) 0.1734(4) 0.077(2) Uani 1 1 d .
H14 H 0.1310 0.0511 0.2424 0.093 Uiso 1 1 calc R
H15 H 0.0551 0.1238 0.1464 0.093 Uiso 1 1 calc R
H16 H 0.1854 0.1789 0.1829 0.093 Uiso 1 1 calc R

loop_
_atom_site_aniso_label
_atom_site_aniso_U_11
_atom_site_aniso_U_22
_atom_site_aniso_U_33
_atom_site_aniso_U_23
_atom_site_aniso_U_13
_atom_site_aniso_U_12
Br1 0.0525(5) 0.0586(4) 0.0396(3) 0.0024(3) -0.0193(3) 0.0047(3)
Cu1 0.0280(7) 0.0279(5) 0.0275(5) -0.0087(4) -0.0038(5) -0.0053(5)
Cl1 0.0721(14) 0.0796(12) 0.0812(11) -0.0434(9) -0.0289(10) 0.0339(10)
Cl2 0.1394(19) 0.1576(18) 0.0590(10) -0.0534(11) 0.0539(11) -0.1100(16)
Cl3 0.0831(13) 0.0717(11) 0.0554(9) -0.0264(8) -0.0417(9) 0.0082(9)
O1 0.046(3) 0.053(2) 0.066(2) 0.0020(19) -0.026(2) -0.0123(19)
O4 0.033(2) 0.035(2) 0.043(2) -0.0109(18) -0.0147(18) -0.0040(18)
O11 0.024(2) 0.046(2) 0.0414(18) -0.0104(16) -0.0156(17) -0.0032(16)
O12 0.034(3) 0.043(2) 0.0398(19) -0.0084(18) -0.0045(18) -0.0075(19)
O21 0.084(4) 0.069(3) 0.107(3) -0.031(3) 0.018(3) 0.000(3)
N11 0.021(3) 0.020(2) 0.026(2) -0.0038(19) -0.004(2) -0.0051(19)
N12 0.022(3) 0.027(2) 0.030(2) -0.0074(19) -0.002(2) -0.010(2)
N31 0.024(3) 0.027(3) 0.037(2) -0.014(2) -0.010(2) 0.000(2)
N32 0.021(3) 0.027(2) 0.025(2) -0.0062(19) -0.006(2) -0.007(2)
C1 0.020(3) 0.025(3) 0.026(3) -0.008(2) 0.003(2) -0.007(2)
C2 0.031(4) 0.026(3) 0.020(3) -0.004(2) -0.003(2) -0.003(2)
C3 0.023(3) 0.026(3) 0.033(3) -0.016(3) -0.010(2) -0.006(2)
C4 0.013(3) 0.024(3) 0.035(3) -0.006(2) 0.000(2) -0.002(2)
C5 0.020(3) 0.040(3) 0.027(3) -0.007(2) -0.001(2) -0.005(3)
C6 0.015(3) 0.039(3) 0.034(3) -0.016(3) 0.004(2) -0.009(2)
C11 0.030(4) 0.024(3) 0.025(3) -0.008(2) 0.000(3) -0.004(3)
C12 0.025(4) 0.024(3) 0.022(3) -0.006(2) -0.008(3) 0.003(2)
C13 0.021(4) 0.033(3) 0.037(3) -0.012(3) -0.013(3) -0.003(3)
C14 0.031(4) 0.031(3) 0.028(3) -0.005(2) -0.012(3) 0.003(3)
C31 0.038(4) 0.038(3) 0.055(3) -0.028(3) -0.015(3) 0.005(3)
C32 0.033(4) 0.021(3) 0.036(3) -0.012(3) -0.009(3) -0.003(3)
C33 0.021(4) 0.043(3) 0.044(3) -0.016(3) -0.002(3) -0.016(3)
C34 0.029(4) 0.025(3) 0.045(3) -0.014(3) -0.008(3) -0.013(3)
C101 0.014(3) 0.032(3) 0.028(3) -0.002(3) -0.001(3) 0.003(3)
C102 0.041(4) 0.056(4) 0.032(3) -0.020(3) 0.002(3) -0.007(3)
C201 0.113(7) 0.056(4) 0.061(4) -0.014(3) -0.020(4) -0.009(4)

loop_
_atom_type_symbol
_atom_type_description
_atom_type_scat_dispersion_real
_atom_type_scat_dispersion_imag
_atom_type_scat_source
Br Br -0.2901 2.4595 'International Tables Vol C Tables 4.2.6.8 and 6.1.1.4'
Cu Cu 0.3201 1.2651 'International Tables Vol C Tables 4.2.6.8 and 6.1.1.4'
Cl Cl 0.1484 0.1585 'International Tables Vol C Tables 4.2.6.8 and 6.1.1.4'
O O 0.0106 0.0060 'International Tables Vol C Tables 4.2.6.8 and 6.1.1.4'
N N 0.0061 0.0033 'International Tables Vol C Tables 4.2.6.8 and 6.1.1.4'
C C 0.0033 0.0016 'International Tables Vol C Tables 4.2.6.8 and 6.1.1.4'
H H 0.0000 0.0000 'International Tables Vol C Tables 4.2.6.8 and 6.1.1.4'

loop_
_geom_angle_atom_site_label_1
_geom_angle_atom_site_label_2
_geom_angle_atom_site_label_3
_geom_angle
_geom_angle_site_symmetry_1
_geom_angle_site_symmetry_3
N12 Cu1 N12 180.0(2) 2_765 .
N12 Cu1 N32 91.79(13) 2_765 .
N12 Cu1 N32 88.21(13) . .
N12 Cu1 N32 88.21(13) 2_765 2_765
N12 Cu1 N32 91.79(13) . 2_765
N32 Cu1 N32 180.0 . 2_765
C12 N11 C14 106.7(4) . .
C12 N11 C11 125.9(4) . .
C14 N11 C11 127.2(3) . .
C12 N12 C13 104.4(3) . .
C12 N12 Cu1 129.3(3) . .
C13 N12 Cu1 126.3(3) . .
C32 N31 C34 106.4(4) . .
C32 N31 C31 125.9(4) . .
C34 N31 C31 127.2(4) . .
C32 N32 C33 104.4(4) . .
C32 N32 Cu1 123.0(3) . .
C33 N32 Cu1 132.5(4) . .
C2 C1 C6 118.4(4) . .
C2 C1 C11 120.5(4) . .
C6 C1 C11 121.0(4) . .
C1 C2 C3 121.9(4) . .
C1 C2 H1 119.0 . .
C3 C2 H1 119.0 . .
C2 C3 C4 119.3(4) . .
C2 C3 C31 119.5(4) . 1_545
C4 C3 C31 121.2(4) . 1_545
C5 C4 C3 118.8(4) . .
C5 C4 H2 120.6 . .
C3 C4 H2 120.6 . .
C4 C5 C6 122.8(4) . .
C4 C5 Br1 119.9(4) . .
C6 C5 Br1 117.3(4) . .
C5 C6 C1 118.7(4) . .
C5 C6 H3 120.7 . .
C1 C6 H3 120.7 . .
N11 C11 C1 111.2(3) . .
N11 C11 H4 109.4 . .
C1 C11 H4 109.4 . .
N11 C11 H5 109.4 . .
C1 C11 H5 109.4 . .
H4 C11 H5 108.0 . .
N11 C12 N12 112.5(4) . .
N11 C12 H6 123.7 . .
N12 C12 H6 123.7 . .
C14 C13 N12 109.1(4) . .
C14 C13 H7 125.4 . .
N12 C13 H7 125.4 . .
C13 C14 N11 107.2(4) . .
C13 C14 H8 126.4 . .
N11 C14 H8 126.4 . .
N31 C31 C3 116.7(4) . 1_565
N31 C31 H9 108.1 . .
C3 C31 H9 108.1 1_565 .
N31 C31 H10 108.1 . .
C3 C31 H10 108.1 1_565 .
H9 C31 H10 107.3 . .
N32 C32 N31 112.3(4) . .
N32 C32 H11 123.8 . .
N31 C32 H11 123.8 . .
C34 C33 N32 110.6(4) . .
C34 C33 H12 124.7 . .
N32 C33 H12 124.7 . .
C33 C34 N31 106.2(4) . .
C33 C34 H13 126.9 . .
N31 C34 H13 126.9 . .
O4 C101 O12 128.2(4) . .
O4 C101 C102 116.7(4) . .
O12 C101 C102 114.9(4) . .
C101 C102 Cl2 112.5(3) . .
C101 C102 Cl1 111.6(3) . .
Cl2 C102 Cl1 110.5(3) . .
C101 C102 Cl3 107.5(3) . .
Cl2 C102 Cl3 108.2(2) . .
Cl1 C102 Cl3 106.2(3) . .
O21 C201 H14 109.5 . .
O21 C201 H15 109.5 . .
H14 C201 H15 109.5 . .
O21 C201 H16 109.5 . .
H14 C201 H16 109.5 . .
H15 C201 H16 109.5 . .

loop_
_geom_bond_atom_site_label_1
_geom_bond_atom_site_label_2
_geom_bond_distance
_geom_bond_site_symmetry_2
Br1 C5 1.912(4) .
Cu1 N12 2.017(3) 2_765
Cu1 N12 2.017(3) .
Cu1 N32 2.023(4) .
Cu1 N32 2.023(4) 2_765
Cl1 C102 1.781(5) .
Cl2 C102 1.726(4) .
Cl3 C102 1.787(5) .
O4 C101 1.226(5) .
O12 C101 1.258(4) .
O21 C201 1.357(5) .
N11 C12 1.325(4) .
N11 C14 1.364(5) .
N11 C11 1.462(4) .
N12 C12 1.328(5) .
N12 C13 1.385(4) .
N31 C32 1.332(5) .
N31 C34 1.374(5) .
N31 C31 1.470(5) .
N32 C32 1.322(5) .
N32 C33 1.367(5) .
C1 C2 1.385(5) .
C1 C6 1.416(5) .
C1 C11 1.516(5) .
C2 C3 1.387(5) .
C2 H1 0.9500 .
C3 C4 1.401(5) .
C3 C31 1.484(5) 1_545
C4 C5 1.366(5) .
C4 H2 0.9500 .
C5 C6 1.384(6) .
C6 H3 0.9500 .
C11 H4 0.9900 .
C11 H5 0.9900 .
C12 H6 0.9500 .
C13 C14 1.351(5) .
C13 H7 0.9500 .
C14 H8 0.9500 .
C31 C3 1.484(5) 1_565
C31 H9 0.9900 .
C31 H10 0.9900 .
C32 H11 0.9500 .
C33 C34 1.341(6) .
C33 H12 0.9500 .
C34 H13 0.9500 .
C101 C102 1.552(5) .
C201 H14 0.9800 .
C201 H15 0.9800 .
C201 H16 0.9800 .

loop_
_geom_torsion_atom_site_label_1
_geom_torsion_atom_site_label_2
_geom_torsion_atom_site_label_3
_geom_torsion_atom_site_label_4
_geom_torsion
_geom_torsion_site_symmetry_1
_geom_torsion_site_symmetry_4
N32 Cu1 N12 C12 119.6(4) . .
N32 Cu1 N12 C12 -60.4(4) 2_765 .
N32 Cu1 N12 C13 -60.9(3) . .
N32 Cu1 N12 C13 119.1(3) 2_765 .
N12 Cu1 N32 C32 120.8(3) 2_765 .
N12 Cu1 N32 C32 -59.2(3) . .
N12 Cu1 N32 C33 -54.1(4) 2_765 .
N12 Cu1 N32 C33 125.9(4) . .
C6 C1 C2 C3 2.1(6) . .
C11 C1 C2 C3 177.2(4) . .
C1 C2 C3 C4 -2.3(7) . .
C1 C2 C3 C31 176.5(4) . 1_545
C2 C3 C4 C5 2.0(6) . .
C31 C3 C4 C5 -176.8(4) 1_545 .
C3 C4 C5 C6 -1.7(7) . .
C3 C4 C5 Br1 179.2(3) . .
C4 C5 C6 C1 1.5(7) . .
Br1 C5 C6 C1 -179.3(3) . .
C2 C1 C6 C5 -1.6(6) . .
C11 C1 C6 C5 -176.7(4) . .
C12 N11 C11 C1 89.5(5) . .
C14 N11 C11 C1 -84.5(5) . .
C2 C1 C11 N11 -80.5(5) . .
C6 C1 C11 N11 94.5(5) . .
C14 N11 C12 N12 -0.7(5) . .
C11 N11 C12 N12 -175.7(4) . .
C13 N12 C12 N11 0.5(5) . .
Cu1 N12 C12 N11 -179.9(3) . .
C12 N12 C13 C14 -0.1(5) . .
Cu1 N12 C13 C14 -179.8(3) . .
N12 C13 C14 N11 -0.3(5) . .
C12 N11 C14 C13 0.6(5) . .
C11 N11 C14 C13 175.5(4) . .
C32 N31 C31 C3 133.6(4) . 1_565
C34 N31 C31 C3 -54.7(6) . 1_565
C33 N32 C32 N31 1.4(5) . .
Cu1 N32 C32 N31 -174.8(2) . .
C34 N31 C32 N32 -0.3(5) . .
C31 N31 C32 N32 172.8(3) . .
C32 N32 C33 C34 -2.0(5) . .
Cu1 N32 C33 C34 173.7(3) . .
N32 C33 C34 N31 1.8(5) . .
C32 N31 C34 C33 -0.9(4) . .
C31 N31 C34 C33 -173.9(4) . .
O4 C101 C102 Cl2 -13.3(6) . .
O12 C101 C102 Cl2 170.6(3) . .
O4 C101 C102 Cl1 -138.2(4) . .
O12 C101 C102 Cl1 45.7(5) . .
O4 C101 C102 Cl3 105.7(4) . .
O12 C101 C102 Cl3 -70.4(4) . .
